data_4100382
_journal_name_full 'Journal of the American Chemical Society'
_journal_year 2005
_chemical_formula_moiety 'C60 H44 S2 C1 H2 Cl2'
_chemical_formula_sum 'C61 H46 Cl2 S2'
_chemical_formula_weight 914.00
_space_group_IT_number 2
_symmetry_cell_setting triclinic
_symmetry_space_group_name_Hall '-P 1'
_symmetry_space_group_name_H-M 'P -1'
_cell_angle_alpha 118.82(3)
_cell_angle_beta 92.55(3)
_cell_angle_gamma 114.21(3)
_cell_formula_units_Z 2
_cell_length_a 13.702(4)
_cell_length_b 14.778(4)
_cell_length_c 14.861(4)
_cell_measurement_temperature 446(2)
_cell_volume 2291.5(17)
_diffrn_ambient_temperature 446(2)
_exptl_crystal_density_diffrn 1.325
_cod_database_code 4100382

loop_
_symmetry_equiv_pos_as_xyz
'x, y, z'
'-x, -y, -z'

loop_
_atom_site_label
_atom_site_type_symbol
_atom_site_fract_x
_atom_site_fract_y
_atom_site_fract_z
_atom_site_U_iso_or_equiv
_atom_site_adp_type
_atom_site_occupancy
_atom_site_symmetry_multiplicity
_atom_site_calc_flag
_atom_site_refinement_flags
_atom_site_disorder_assembly
_atom_site_disorder_group
C01 C 1.0653(3) 0.1155(3) 0.3193(2) 0.0209(7) Uani 1 1 d . . .
C02 C 1.1264(3) 0.2411(3) 0.3846(2) 0.0220(7) Uani 1 1 d . . .
C03 C 1.1035(3) 0.2777(3) 0.4906(2) 0.0204(7) Uani 1 1 d . . .
C04 C 1.0281(3) 0.1718(3) 0.4821(2) 0.0196(7) Uani 1 1 d . . .
C05 C 0.9715(3) 0.1590(3) 0.5604(2) 0.0206(7) Uani 1 1 d . . .
C06 C 0.8606(3) 0.0749(3) 0.5271(2) 0.0206(7) Uani 1 1 d . . .
C07 C 0.7962(3) 0.0388(3) 0.5888(3) 0.0220(8) Uani 1 1 d . . .
H07 H 0.830(3) 0.067(3) 0.661(3) 0.026 Uiso 1 1 d . . .
C08 C 0.6871(3) -0.0424(3) 0.5356(2) 0.0213(7) Uani 1 1 d . . .
H08 H 0.634(3) -0.074(3) 0.565(2) 0.026 Uiso 1 1 d . . .
C09 C 0.6520(3) -0.0791(3) 0.4248(2) 0.0199(7) Uani 1 1 d . . .
C10 C 0.5477(3) -0.1560(3) 0.3504(2) 0.0190(7) Uani 1 1 d . . .
C11 C 0.5342(3) -0.1887(3) 0.2380(2) 0.0197(7) Uani 1 1 d . . .
C12 C 0.4466(3) -0.2039(3) 0.1685(2) 0.0194(7) Uani 1 1 d . . .
C13 C 0.4695(3) -0.2415(3) 0.0621(2) 0.0205(7) Uani 1 1 d . . .
C14 C 0.5733(3) -0.2407(3) 0.0754(2) 0.0214(7) Uani 1 1 d . . .
C15 C 0.6366(3) -0.2666(3) -0.0027(2) 0.0240(8) Uani 1 1 d . . .
C16 C 0.7515(3) -0.2022(3) 0.0280(2) 0.0222(8) Uani 1 1 d . . .
C17 C 0.8262(3) -0.2305(3) -0.0295(3) 0.0242(8) Uani 1 1 d . . .
H17 H 0.798(3) -0.303(3) -0.099(3) 0.029 Uiso 1 1 d . . .
C18 C 0.9365(3) -0.1555(3) 0.0241(3) 0.0245(8) Uani 1 1 d . . .
H18 H 0.996(3) -0.172(3) 0.002(3) 0.029 Uiso 1 1 d . . .
C19 C 0.9616(3) -0.0553(3) 0.1306(2) 0.0238(8) Uani 1 1 d . . .
C20 C 1.0636(3) 0.0364(3) 0.2072(2) 0.0235(8) Uani 1 1 d . . .
C21 C 1.0081(3) 0.0761(3) 0.3791(2) 0.0219(7) Uani 1 1 d . . .
H21 H 0.963(3) -0.007(3) 0.353(2) 0.026 Uiso 1 1 d . . .
C021 C 1.1908(3) 0.3148(3) 0.3520(3) 0.0253(8) Uani 1 1 d . . .
H021 H 1.194(3) 0.276(3) 0.279(3) 0.030 Uiso 1 1 d . . .
S22 S 0.77219(7) -0.00607(7) 0.39509(6) 0.0217(2) Uani 1 1 d . . .
C022 C 1.2536(3) 0.4380(3) 0.4117(3) 0.0303(8) Uani 1 1 d . . .
H022 H 1.298(3) 0.476(3) 0.372(3) 0.036 Uiso 1 1 d . . .
C23 C 0.6085(3) -0.2108(3) 0.1804(2) 0.0194(7) Uani 1 1 d . . .
H23 H 0.674(3) -0.212(3) 0.199(2) 0.023 Uiso 1 1 d . . .
C023 C 1.2685(3) 0.5186(3) 0.5183(3) 0.0326(9) Uani 1 1 d . . .
H023 H 1.318(3) 0.597(3) 0.541(3) 0.039 Uiso 1 1 d . . .
S24 S 0.83309(7) -0.06910(7) 0.15492(6) 0.0261(2) Uani 1 1 d . . .
C25 C 1.1717(3) 0.0534(3) 0.1867(2) 0.0210(7) Uani 1 1 d . . .
C26 C 1.1893(3) 0.0247(3) 0.0858(3) 0.0237(8) Uani 1 1 d . . .
H26 H 1.128(3) -0.005(3) 0.027(3) 0.028 Uiso 1 1 d . . .
C27 C 1.2910(3) 0.0342(3) 0.0702(3) 0.0290(8) Uani 1 1 d . . .
H27 H 1.296(3) 0.011(3) -0.002(3) 0.035 Uiso 1 1 d . . .
C28 C 1.3808(3) 0.0769(3) 0.1541(3) 0.0286(8) Uani 1 1 d . . .
C29 C 1.3654(3) 0.1115(3) 0.2552(3) 0.0243(8) Uani 1 1 d . . .
H29 H 1.431(3) 0.146(3) 0.315(3) 0.029 Uiso 1 1 d . . .
C30 C 1.2641(3) 0.1005(3) 0.2711(3) 0.0213(7) Uani 1 1 d . . .
H30 H 1.255(3) 0.120(3) 0.336(3) 0.026 Uiso 1 1 d . . .
C031 C 1.1473(3) 0.3926(3) 0.5796(3) 0.0246(8) Uani 1 1 d . . .
H031 H 1.122(3) 0.403(3) 0.641(3) 0.029 Uiso 1 1 d . . .
C31 C 1.4910(3) 0.0861(4) 0.1389(3) 0.0449(10) Uani 1 1 d . . .
H31A H 1.5413 0.1171 0.2061 0.067 Uiso 1 1 calc R . .
H31B H 1.5227 0.1383 0.1146 0.067 Uiso 1 1 calc R . .
H31C H 1.4796 0.0089 0.0862 0.067 Uiso 1 1 calc R . .
C32 C 1.0314(3) 0.2393(3) 0.6780(2) 0.0194(7) Uani 1 1 d . . .
C032 C 1.2218(3) 0.4997(3) 0.5931(3) 0.0298(8) Uani 1 1 d . . .
H032 H 1.246(3) 0.574(3) 0.669(3) 0.036 Uiso 1 1 d . . .
C33 C 1.1365(3) 0.2605(3) 0.7197(3) 0.0249(8) Uani 1 1 d . . .
H33 H 1.165(3) 0.217(3) 0.669(3) 0.030 Uiso 1 1 d . . .
C34 C 1.1911(3) 0.3369(3) 0.8301(3) 0.0263(8) Uani 1 1 d . . .
H34 H 1.256(3) 0.346(3) 0.852(3) 0.032 Uiso 1 1 d . . .
C35 C 1.1435(3) 0.3949(3) 0.9008(2) 0.0267(8) Uani 1 1 d . . .
C36 C 1.0399(3) 0.3746(3) 0.8590(3) 0.0274(8) Uani 1 1 d . . .
H36 H 1.005(3) 0.414(3) 0.907(3) 0.033 Uiso 1 1 d . . .
C37 C 0.9836(3) 0.2985(3) 0.7492(3) 0.0254(8) Uani 1 1 d . . .
H37 H 0.905(3) 0.279(3) 0.724(3) 0.030 Uiso 1 1 d . . .
C38 C 1.2055(3) 0.4800(3) 1.0200(3) 0.0385(10) Uani 1 1 d . . .
H38A H 1.2761 0.4827 1.0340 0.058 Uiso 1 1 calc R . .
H38B H 1.1612 0.4535 1.0594 0.058 Uiso 1 1 calc R . .
H38C H 1.2186 0.5578 1.0424 0.058 Uiso 1 1 calc R . .
C39 C 0.4466(3) -0.2098(3) 0.3786(2) 0.0211(7) Uani 1 1 d . . .
C40 C 0.4276(3) -0.1472(3) 0.4761(3) 0.0236(8) Uani 1 1 d . . .
H40 H 0.484(3) -0.064(3) 0.531(3) 0.028 Uiso 1 1 d . . .
C41 C 0.3285(3) -0.1980(3) 0.4958(3) 0.0279(8) Uani 1 1 d . . .
H41 H 0.320(3) -0.151(3) 0.564(3) 0.034 Uiso 1 1 d . . .
C42 C 0.2434(3) -0.3107(3) 0.4203(3) 0.0273(8) Uani 1 1 d . . .
C43 C 0.2615(3) -0.3751(3) 0.3230(3) 0.0262(8) Uani 1 1 d . . .
H43 H 0.207(3) -0.454(3) 0.269(3) 0.031 Uiso 1 1 d . . .
C44 C 0.3616(3) -0.3254(3) 0.3041(3) 0.0220(7) Uani 1 1 d . . .
H44 H 0.370(3) -0.370(3) 0.244(3) 0.026 Uiso 1 1 d . . .
C45 C 0.1326(3) -0.3620(4) 0.4397(3) 0.0392(10) Uani 1 1 d . . .
H45A H 0.0838 -0.4412 0.3786 0.059 Uiso 1 1 calc R . .
H45B H 0.0987 -0.3137 0.4501 0.059 Uiso 1 1 calc R . .
H45C H 0.1448 -0.3637 0.5029 0.059 Uiso 1 1 calc R . .
C46 C 0.5749(3) -0.3660(3) -0.1167(2) 0.0209(7) Uani 1 1 d . . .
C47 C 0.4975(3) -0.4785(3) -0.1424(2) 0.0235(8) Uani 1 1 d . . .
H47 H 0.482(3) -0.491(3) -0.089(3) 0.028 Uiso 1 1 d . . .
C48 C 0.4415(3) -0.5710(3) -0.2494(3) 0.0249(8) Uani 1 1 d . . .
H48 H 0.395(3) -0.649(3) -0.269(3) 0.030 Uiso 1 1 d . . .
C49 C 0.4568(3) -0.5549(3) -0.3332(2) 0.0213(7) Uani 1 1 d . . .
C50 C 0.5309(3) -0.4411(3) -0.3066(2) 0.0234(8) Uani 1 1 d . . .
H50 H 0.541(3) -0.422(3) -0.360(3) 0.028 Uiso 1 1 d . . .
C51 C 0.5903(3) -0.3495(3) -0.2011(2) 0.0238(8) Uani 1 1 d . . .
H51 H 0.639(3) -0.272(3) -0.186(2) 0.029 Uiso 1 1 d . . .
C52 C 0.3991(3) -0.6562(3) -0.4484(2) 0.0280(8) Uani 1 1 d . . .
H52A H 0.4199 -0.6277 -0.4944 0.042 Uiso 1 1 calc R . .
H52B H 0.3192 -0.6912 -0.4617 0.042 Uiso 1 1 calc R . .
H52C H 0.4210 -0.7147 -0.4632 0.042 Uiso 1 1 calc R . .
C121 C 0.3597(3) -0.1817(3) 0.1963(3) 0.0233(8) Uani 1 1 d . . .
H121 H 0.362(3) -0.152(3) 0.268(3) 0.028 Uiso 1 1 d . . .
C122 C 0.2692(3) -0.1977(3) 0.1322(3) 0.0275(8) Uani 1 1 d . . .
H122 H 0.218(3) -0.183(3) 0.166(3) 0.033 Uiso 1 1 d . . .
C123 C 0.2430(3) -0.2407(3) 0.0228(3) 0.0342(9) Uani 1 1 d . . .
H123 H 0.175(3) -0.255(3) -0.002(3) 0.041 Uiso 1 1 d . . .
C131 C 0.4017(3) -0.2722(3) -0.0314(3) 0.0290(8) Uani 1 1 d . . .
H131 H 0.427(3) -0.302(3) -0.094(3) 0.035 Uiso 1 1 d . . .
C132 C 0.3010(3) -0.2741(3) -0.0494(3) 0.0343(9) Uani 1 1 d . . .
H132 H 0.262(3) -0.304(3) -0.127(3) 0.041 Uiso 1 1 d . . .
Cl1 Cl 0.76603(9) 0.19224(10) 0.25280(8) 0.0490(3) Uani 1 1 d . A 2
Cl2 Cl 0.96655(12) 0.3122(4) 0.20595(13) 0.0588(10) Uani 0.878(11) 1 d P A 2
C1C C 0.9108(4) 0.2513(5) 0.2811(4) 0.0623(13) Uani 1 1 d . A 2
H1CA H 0.9289 0.1894 0.2657 0.075 Uiso 1 1 calc R A 2
H1CB H 0.9462 0.3128 0.3573 0.075 Uiso 1 1 calc R A 2
Cl2A Cl 0.9566(12) 0.253(2) 0.1922(11) 0.057(4) Uiso 0.122(11) 1 d P A 3

loop_
_atom_site_aniso_label
_atom_site_aniso_U_11
_atom_site_aniso_U_22
_atom_site_aniso_U_33
_atom_site_aniso_U_23
_atom_site_aniso_U_13
_atom_site_aniso_U_12
C01 0.0156(17) 0.0241(17) 0.0176(16) 0.0107(14) 0.0022(13) 0.0065(15)
C02 0.0174(18) 0.0332(19) 0.0212(16) 0.0172(15) 0.0049(14) 0.0145(16)
C03 0.0185(17) 0.0251(17) 0.0181(16) 0.0111(14) 0.0055(14) 0.0120(15)
C04 0.0170(17) 0.0246(17) 0.0147(15) 0.0093(14) 0.0017(13) 0.0102(15)
C05 0.0233(19) 0.0211(17) 0.0160(16) 0.0097(14) 0.0052(14) 0.0105(15)
C06 0.0277(19) 0.0225(17) 0.0112(15) 0.0071(14) 0.0053(14) 0.0147(16)
C07 0.027(2) 0.0200(17) 0.0152(16) 0.0085(14) 0.0051(15) 0.0096(16)
C08 0.0266(19) 0.0217(17) 0.0181(16) 0.0130(14) 0.0091(15) 0.0112(16)
C09 0.0225(18) 0.0211(17) 0.0190(16) 0.0118(14) 0.0100(14) 0.0118(15)
C10 0.0206(18) 0.0200(16) 0.0164(16) 0.0104(14) 0.0095(14) 0.0092(15)
C11 0.0196(18) 0.0183(16) 0.0170(16) 0.0093(14) 0.0046(14) 0.0065(15)
C12 0.0210(18) 0.0166(16) 0.0157(15) 0.0081(13) 0.0033(14) 0.0064(15)
C13 0.0224(18) 0.0213(17) 0.0159(16) 0.0117(14) 0.0060(14) 0.0076(15)
C14 0.0202(18) 0.0189(16) 0.0162(16) 0.0081(14) 0.0052(14) 0.0043(15)
C15 0.0210(18) 0.0279(18) 0.0191(16) 0.0130(15) 0.0064(14) 0.0085(16)
C16 0.0242(19) 0.0266(18) 0.0131(15) 0.0120(14) 0.0064(14) 0.0088(16)
C17 0.026(2) 0.0226(18) 0.0203(17) 0.0104(15) 0.0046(15) 0.0108(16)
C18 0.0228(19) 0.0237(18) 0.0269(18) 0.0149(15) 0.0070(15) 0.0102(16)
C19 0.0237(19) 0.0253(18) 0.0175(16) 0.0117(15) 0.0072(14) 0.0080(16)
C20 0.0230(19) 0.0291(18) 0.0162(16) 0.0118(15) 0.0052(14) 0.0120(16)
C21 0.0204(18) 0.0222(17) 0.0140(16) 0.0059(14) 0.0013(14) 0.0085(15)
C021 0.0237(19) 0.036(2) 0.0254(18) 0.0196(17) 0.0095(15) 0.0179(17)
S22 0.0205(5) 0.0244(4) 0.0137(4) 0.0094(3) 0.0041(3) 0.0072(4)
C022 0.031(2) 0.035(2) 0.038(2) 0.0267(18) 0.0152(17) 0.0185(18)
C23 0.0196(18) 0.0195(16) 0.0151(16) 0.0082(14) 0.0031(14) 0.0081(15)
C023 0.026(2) 0.0257(19) 0.046(2) 0.0221(18) 0.0074(18) 0.0106(17)
S24 0.0217(5) 0.0278(5) 0.0165(4) 0.0067(4) 0.0051(3) 0.0090(4)
C25 0.0227(18) 0.0183(16) 0.0167(16) 0.0095(14) 0.0042(14) 0.0059(15)
C26 0.0227(19) 0.0204(17) 0.0179(17) 0.0092(15) 0.0043(15) 0.0043(15)
C27 0.033(2) 0.0268(19) 0.0173(17) 0.0089(15) 0.0093(16) 0.0109(17)
C28 0.027(2) 0.0271(19) 0.0296(19) 0.0138(16) 0.0154(16) 0.0129(17)
C29 0.0248(19) 0.0256(18) 0.0196(17) 0.0120(15) 0.0043(15) 0.0108(16)
C30 0.0252(19) 0.0221(17) 0.0155(16) 0.0105(14) 0.0071(14) 0.0105(15)
C031 0.0233(19) 0.0260(18) 0.0253(18) 0.0151(16) 0.0070(15) 0.0117(16)
C31 0.037(2) 0.051(2) 0.035(2) 0.017(2) 0.0153(19) 0.020(2)
C32 0.0205(18) 0.0153(16) 0.0163(16) 0.0081(13) 0.0049(14) 0.0046(14)
C032 0.031(2) 0.0231(18) 0.031(2) 0.0140(17) 0.0082(17) 0.0117(17)
C33 0.026(2) 0.0237(18) 0.0216(17) 0.0092(15) 0.0057(15) 0.0137(16)
C34 0.029(2) 0.0258(18) 0.0230(18) 0.0123(15) 0.0031(16) 0.0145(17)
C35 0.036(2) 0.0179(17) 0.0193(17) 0.0100(14) 0.0031(15) 0.0081(16)
C36 0.033(2) 0.0241(18) 0.0184(17) 0.0081(15) 0.0094(16) 0.0131(17)
C37 0.0215(19) 0.0250(18) 0.0217(17) 0.0108(15) 0.0048(15) 0.0076(16)
C38 0.048(3) 0.032(2) 0.0198(18) 0.0094(16) 0.0009(17) 0.0134(19)
C39 0.0259(19) 0.0262(18) 0.0195(16) 0.0160(15) 0.0079(14) 0.0151(16)
C40 0.0252(19) 0.0292(19) 0.0210(17) 0.0160(16) 0.0101(15) 0.0141(17)
C41 0.037(2) 0.035(2) 0.0294(19) 0.0232(18) 0.0181(17) 0.0240(19)
C42 0.025(2) 0.040(2) 0.036(2) 0.0295(18) 0.0151(16) 0.0205(18)
C43 0.0215(19) 0.0293(19) 0.0295(19) 0.0196(17) 0.0048(16) 0.0099(17)
C44 0.0226(19) 0.0294(19) 0.0182(16) 0.0143(15) 0.0065(15) 0.0147(16)
C45 0.031(2) 0.054(2) 0.049(2) 0.037(2) 0.0188(19) 0.023(2)
C46 0.0176(17) 0.0265(18) 0.0176(16) 0.0103(14) 0.0062(13) 0.0122(15)
C47 0.0235(19) 0.0290(19) 0.0180(17) 0.0147(15) 0.0063(14) 0.0107(16)
C48 0.029(2) 0.0222(18) 0.0248(18) 0.0134(15) 0.0080(15) 0.0126(16)
C49 0.0191(18) 0.0275(18) 0.0187(16) 0.0117(15) 0.0055(14) 0.0138(16)
C50 0.0264(19) 0.0287(19) 0.0155(16) 0.0138(15) 0.0074(14) 0.0118(16)
C51 0.0226(19) 0.0241(18) 0.0215(17) 0.0128(15) 0.0087(15) 0.0085(16)
C52 0.032(2) 0.0232(18) 0.0170(16) 0.0057(15) 0.0015(15) 0.0118(16)
C121 0.029(2) 0.0213(17) 0.0176(17) 0.0095(14) 0.0069(15) 0.0120(16)
C122 0.030(2) 0.0269(19) 0.0274(19) 0.0152(16) 0.0098(16) 0.0154(17)
C123 0.032(2) 0.041(2) 0.035(2) 0.0223(18) 0.0050(18) 0.021(2)
C131 0.030(2) 0.034(2) 0.0214(18) 0.0157(16) 0.0086(16) 0.0133(17)
C132 0.034(2) 0.048(2) 0.026(2) 0.0239(19) 0.0084(17) 0.021(2)
Cl1 0.0392(6) 0.0569(7) 0.0509(6) 0.0292(5) 0.0088(5) 0.0247(5)
Cl2 0.0423(9) 0.079(2) 0.0352(8) 0.0295(10) 0.0044(6) 0.0171(9)
C1C 0.046(3) 0.080(3) 0.079(3) 0.054(3) 0.015(3) 0.034(3)

loop_
_geom_bond_atom_site_label_1
_geom_bond_atom_site_label_2
_geom_bond_distance
_geom_bond_site_symmetry_2
_geom_bond_publ_flag
C01 C21 1.389(4) . ?
C01 C02 1.416(4) . ?
C01 C20 1.497(4) . ?
C02 C021 1.398(4) . ?
C02 C03 1.495(4) . ?
C03 C031 1.387(4) . ?
C03 C04 1.414(4) . ?
C04 C21 1.405(4) . ?
C04 C05 1.472(4) . ?
C05 C06 1.375(4) . ?
C05 C32 1.487(4) . ?
C06 C07 1.435(4) . ?
C06 S22 1.757(3) . ?
C07 C08 1.345(5) . ?
C07 H07 0.95(3) . ?
C08 C09 1.447(4) . ?
C08 H08 0.94(3) . ?
C09 C10 1.368(4) . ?
C09 S22 1.772(3) . ?
C10 C11 1.476(4) . ?
C10 C39 1.482(4) . ?
C11 C23 1.399(4) . ?
C11 C12 1.414(4) . ?
C12 C121 1.389(5) . ?
C12 C13 1.499(4) . ?
C13 C131 1.390(4) . ?
C13 C14 1.422(5) . ?
C14 C23 1.398(4) . ?
C14 C15 1.477(4) . ?
C15 C16 1.371(4) . ?
C15 C46 1.482(4) . ?
C16 C17 1.428(5) . ?
C16 S24 1.763(3) . ?
C17 C18 1.347(5) . ?
C17 H17 0.96(3) . ?
C18 C19 1.446(4) . ?
C18 H18 0.97(3) . ?
C19 C20 1.380(5) . ?
C19 S24 1.762(3) . ?
C20 C25 1.470(5) . ?
C21 H21 0.98(3) . ?
C021 C022 1.391(5) . ?
C021 H021 0.97(3) . ?
C022 C023 1.387(5) . ?
C022 H022 1.06(3) . ?
C23 H23 0.93(3) . ?
C023 C032 1.393(5) . ?
C023 H023 0.94(4) . ?
C25 C30 1.398(4) . ?
C25 C26 1.410(4) . ?
C26 C27 1.383(5) . ?
C26 H26 0.96(3) . ?
C27 C28 1.392(5) . ?
C27 H27 0.97(3) . ?
C28 C29 1.392(4) . ?
C28 C31 1.497(5) . ?
C29 C30 1.374(5) . ?
C29 H29 0.99(3) . ?
C30 H30 0.90(3) . ?
C031 C032 1.392(5) . ?
C031 H031 0.96(3) . ?
C31 H31A 0.9600 . ?
C31 H31B 0.9600 . ?
C31 H31C 0.9600 . ?
C32 C33 1.387(5) . ?
C32 C37 1.397(5) . ?
C032 H032 1.03(3) . ?
C33 C34 1.392(5) . ?
C33 H33 0.95(3) . ?
C34 C35 1.384(5) . ?
C34 H34 0.86(4) . ?
C35 C36 1.372(5) . ?
C35 C38 1.511(4) . ?
C36 C37 1.389(5) . ?
C36 H36 0.97(3) . ?
C37 H37 1.00(3) . ?
C38 H38A 0.9600 . ?
C38 H38B 0.9600 . ?
C38 H38C 0.9600 . ?
C39 C44 1.389(5) . ?
C39 C40 1.400(4) . ?
C40 C41 1.380(5) . ?
C40 H40 0.98(3) . ?
C41 C42 1.371(5) . ?
C41 H41 0.96(3) . ?
C42 C43 1.399(5) . ?
C42 C45 1.506(5) . ?
C43 C44 1.381(5) . ?
C43 H43 0.95(3) . ?
C44 H44 0.86(3) . ?
C45 H45A 0.9600 . ?
C45 H45B 0.9600 . ?
C45 H45C 0.9600 . ?
C46 C47 1.393(5) . ?
C46 C51 1.397(4) . ?
C47 C48 1.385(4) . ?
C47 H47 0.92(3) . ?
C48 C49 1.385(4) . ?
C48 H48 0.94(3) . ?
C49 C50 1.392(5) . ?
C49 C52 1.495(4) . ?
C50 C51 1.374(4) . ?
C50 H50 0.97(3) . ?
C51 H51 0.96(3) . ?
C52 H52A 0.9600 . ?
C52 H52B 0.9600 . ?
C52 H52C 0.9600 . ?
C121 C122 1.392(5) . ?
C121 H121 0.94(3) . ?
C122 C123 1.394(5) . ?
C122 H122 0.91(4) . ?
C123 C132 1.383(5) . ?
C123 H123 0.89(4) . ?
C131 C132 1.381(5) . ?
C131 H131 0.96(3) . ?
C132 H132 1.03(4) . ?
Cl1 C1C 1.739(5) . ?
Cl2 C1C 1.766(5) . ?
C1C H1CA 0.9700 . ?
C1C H1CB 0.9700 . ?
